data_4349403
loop_
_publ_author_name
'Yogendra, Sivathmeehan'
'Hennersdorf, Felix'
'Weigand, Jan J.'

_publ_section_title
;
 Nitrogen-Phosphorus(III)-Chalcogen Macrocycles for the Synthesis of
 Polynuclear Silver(I) Sandwich Complexes.
;
_journal_issue 15
_journal_name_full 'Inorganic chemistry'
_journal_page_first 8698
_journal_page_last 8704
_journal_paper_doi 10.1021/acs.inorgchem.7b00141
_journal_volume 56
_journal_year 2017
_chemical_formula_moiety 'C60 H64 Ag3 N8 P8 Se4, 3(C1 F3 O3 S1)'
_chemical_formula_sum 'C63 H64 Ag3 F9 N8 O9 P8 S3 Se4'
_chemical_formula_weight 2231.74
_space_group_crystal_system tetragonal
_space_group_IT_number 79
_space_group_name_Hall 'I 4'
_space_group_name_H-M_alt 'I 4'
_atom_sites_solution_hydrogens geom
_audit_creation_date 2017-02-23
_audit_creation_method
;
Olex2 1.2
(compiled 2015.09.30 svn.r3233 for OlexSys, GUI svn.r5103)
;
_cell_angle_alpha 90
_cell_angle_beta 90
_cell_angle_gamma 90
_cell_formula_units_Z 8
_cell_length_a 34.4220(5)
_cell_length_b 34.4220(5)
_cell_length_c 15.4107(5)
_cell_measurement_reflns_used 26950
_cell_measurement_temperature 173(2)
_cell_measurement_theta_max 29.2960
_cell_measurement_theta_min 1.8720
_cell_volume 18259.7(7)
_computing_cell_refinement 'CrysAlisPro 1.171.38.43 (Rigaku OD, 2015)'
_computing_data_collection 'CrysAlisPro 1.171.38.43 (Rigaku OD, 2015)'
_computing_data_reduction 'CrysAlisPro 1.171.38.43 (Rigaku OD, 2015)'
_computing_molecular_graphics 'Olex2 (Dolomanov et al., 2009)'
_computing_publication_material 'Olex2 (Dolomanov et al., 2009)'
_computing_structure_refinement 'ShelXL (Sheldrick, 2015)'
_computing_structure_solution 'ShelXT (Sheldrick, 2015)'
_diffrn_ambient_temperature 173.0(10)
_diffrn_detector 'CCD plate'
_diffrn_measured_fraction_theta_full 1.000
_diffrn_measured_fraction_theta_max 0.998
_diffrn_measurement_details
;
List of Runs (angles in degrees, time in seconds):

  # Type    Start    End  Width  t~exp~   \w     \q     \k     \f   Frames
#--------------------------------------------------------------------------
  1  \f    -64.43  44.47   0.30   29.99  67.75 -17.26  30.17    --   363
  2  \w    -32.15   5.05   0.30   30.00    --  -18.36 -45.20 -99.33  124
  3  \w    256.95 325.05   0.30   60.00    --  -18.36 -45.20 -99.33  227
  4  \w    -53.16  45.84   0.30   60.00    --  -18.36  82.76  37.64  330
  5  \f     -9.83 139.86   0.30   60.01  67.75 -17.26  30.17    --   500
;
_diffrn_measurement_device 'abstract diffractometer'
_diffrn_measurement_device_type 'Saxi-CrysAlisPro-abstract goniometer imported SAXI images'
_diffrn_measurement_method '\w and \f scans'
_diffrn_orient_matrix_type 'CrysAlisPro convention (1999,Acta A55,543-557)'
_diffrn_orient_matrix_UB_11 0.0146727000
_diffrn_orient_matrix_UB_12 0.0089710000
_diffrn_orient_matrix_UB_13 -0.0254245000
_diffrn_orient_matrix_UB_21 0.0123854000
_diffrn_orient_matrix_UB_22 -0.0161183000
_diffrn_orient_matrix_UB_23 0.0073228000
_diffrn_orient_matrix_UB_31 -0.0074780000
_diffrn_orient_matrix_UB_32 -0.0091667000
_diffrn_orient_matrix_UB_33 -0.0376777000
_diffrn_radiation_monochromator graphite
_diffrn_radiation_probe x-ray
_diffrn_radiation_type MoK\a
_diffrn_radiation_wavelength 0.71073
_diffrn_reflns_av_R_equivalents 0.0464
_diffrn_reflns_av_unetI/netI 0.0445
_diffrn_reflns_Laue_measured_fraction_full 1.000
_diffrn_reflns_Laue_measured_fraction_max 0.998
_diffrn_reflns_limit_h_max 44
_diffrn_reflns_limit_h_min -36
_diffrn_reflns_limit_k_max 43
_diffrn_reflns_limit_k_min -44
_diffrn_reflns_limit_l_max 20
_diffrn_reflns_limit_l_min -19
_diffrn_reflns_number 74609
_diffrn_reflns_point_group_measured_fraction_full 1.000
_diffrn_reflns_point_group_measured_fraction_max 0.998
_diffrn_reflns_theta_full 26.000
_diffrn_reflns_theta_max 27.482
_diffrn_reflns_theta_min 1.673
_diffrn_source 'fine-focus sealed X-ray tube'
_diffrn_source_type 'Enhance (Mo) X-ray Source'
_exptl_absorpt_coefficient_mu 2.521
_exptl_absorpt_correction_T_max 1.00000
_exptl_absorpt_correction_T_min 0.69022
_exptl_absorpt_correction_type multi-scan
_exptl_absorpt_process_details
;
CrysAlisPro 1.171.38.43 (Rigaku Oxford Diffraction, 2015)
Empirical absorption correction using spherical harmonics,
 implemented in SCALE3 ABSPACK scaling algorithm.
;
_exptl_crystal_colour yellow
_exptl_crystal_colour_primary yellow
_exptl_crystal_density_diffrn 1.632
_exptl_crystal_description block
_exptl_crystal_F_000 9624
_exptl_crystal_size_max 0.12
_exptl_crystal_size_mid 0.11
_exptl_crystal_size_min 0.1
_refine_diff_density_max 2.630
_refine_diff_density_min -1.230
_refine_diff_density_rms 0.153
_refine_ls_abs_structure_details
;
 Refined as an inversion twin.
;
_refine_ls_abs_structure_Flack 0.40(2)
_refine_ls_extinction_method none
_refine_ls_goodness_of_fit_ref 1.029
_refine_ls_hydrogen_treatment constr
_refine_ls_matrix_type full
_refine_ls_number_parameters 678
_refine_ls_number_reflns 20672
_refine_ls_number_restraints 521
_refine_ls_restrained_S_all 1.277
_refine_ls_R_factor_all 0.1072
_refine_ls_R_factor_gt 0.0753
_refine_ls_shift/su_max 0.001
_refine_ls_shift/su_mean 0.000
_refine_ls_structure_factor_coef Fsqd
_refine_ls_weighting_details 'w=1/[\s^2^(Fo^2^)+(0.1527P)^2^] where P=(Fo^2^+2Fc^2^)/3'
_refine_ls_weighting_scheme calc
_refine_ls_wR_factor_gt 0.2193
_refine_ls_wR_factor_ref 0.2397
_reflns_Friedel_coverage 0.928
_reflns_Friedel_fraction_full 1.000
_reflns_Friedel_fraction_max 0.999
_reflns_number_gt 12433
_reflns_number_total 20672
_reflns_threshold_expression 'I > 2\s(I)'
_cod_data_source_file '[Ag3{(PPh)4Se2(NMe)2}(MeCN)4][OTf]_SQUEEZE_file001_file001.cif'
_cod_data_source_block Ag3Se
_cod_original_cell_volume 18259.7(8)
_cod_database_code 4349403
_chemical_oxdiff_formula C63H64Ag3N8P8Se4F9O9S3
_shelx_space_group_comment
;
The symmetry employed for this shelxl refinement is uniquely defined
by the following loop, which should always be used as a source of
symmetry information in preference to the above space-group names.
They are only intended as comments.
;
_reflns_odcompleteness_completeness 99.83
_reflns_odcompleteness_iscentric 1
_reflns_odcompleteness_theta 27.42
_olex2_refinement_description
;
1. Twinned data refinement
 Scales: 0.60(2) 0.40(2)
2. Fixed Uiso
 At 1.2 times of:
  All C(H) groups
 At 1.5 times of:
  All C(H,H,H) groups
3. Restrained distances
 N1A-C1 \\sim N2B-C51B \\sim N2A-C2 \\sim N1B-C52B
 with sigma of 0.01
 Se2B-P4 \\sim Se1A-P4 \\sim Se1A-P1 \\sim Se1B-P1 \\sim Se1B-P2 \\sim Se2A-P2
\\sim Se2A-P3 \\sim Se2B-P3
 \\sim Se4-P6 \\sim Se4-P7 \\sim Se3-P5 \\sim Se3-P8
 with sigma of 0.01
 P6-N3 \\sim P5-N3 \\sim P8-N4 \\sim P7-N4 \\sim P1-N1A \\sim P2-N1A \\sim
P4-N1B \\sim P1-N1B \\sim P3-N2A ~
 P4-N2A \\sim P2-N2B \\sim P3-N2B
 with sigma of 0.01
 N2B-C51B \\sim N2A-C2 \\sim N1B-C52B \\sim N1A-C1 \\sim N4-C28 \\sim N3-C27
 with sigma of 0.01
4. Restrained planarity
 Ag2, N5, N6, N7, C53, C54, C55, C56, C57, C58
 with sigma of 0.01
5. Uiso/Uaniso restraints and constraints
N6 \\sim C55 \\sim C56: within 2A with sigma of 0.01 and sigma for terminal
atoms of 0.02
C53 \\sim C54 \\sim C55 \\sim C56 \\sim C57 \\sim C58 \\sim C59 \\sim C60 \\sim
C29 \\sim C30 \\sim C31 \\sim C32 \\sim C33 \\sim C34 \\sim C35 \\sim C36 \\sim
C37 \\sim C38 \\sim C39 \\sim C40 \\sim C41 \\sim C46 \\sim C45 \\sim C44 \\sim
C43 \\sim C42 \\sim C47 \\sim C48 \\sim C49 \\sim C50 \\sim C51 \\sim C52 \\sim
C3 \\sim C4 \\sim C5 \\sim C6 \\sim C7 \\sim C8 \\sim C9 \\sim C14 \\sim C13
\\sim C12 \\sim C11 \\sim C10 \\sim C15 \\sim C16 \\sim C17 \\sim C18 \\sim C19
\\sim C20 \\sim C21 \\sim C26 \\sim C25 \\sim C24 \\sim C23 \\sim C22 \\sim C27
\\sim C28 \\sim N3 \\sim N4 \\sim N5 \\sim N6 \\sim N7 \\sim N8: within 2A with
sigma of 0.01 and sigma for terminal atoms of 0.02
6. Same fragment restrains
{N6, C55, C56} sigma for 1-2: 0.001, 1-3: 0.001
{N7, C57, C58} sigma for 1-2: 0.001, 1-3: 0.001
{N8, C59, C60} sigma for 1-2: 0.001, 1-3: 0.001
as
{N5, C53, C54}
7. Others
 Sof(Se1B)=Sof(Se2B)=Sof(N2B)=Sof(N1B)=Sof(C51B)=Sof(H51A)=Sof(H51B)=Sof(H51C)=
 Sof(C52B)=Sof(H52A)=Sof(H52B)=Sof(H52C)=1-FVAR(1)
 Sof(Se2A)=Sof(Se1A)=Sof(N1A)=Sof(N2A)=Sof(C1)=Sof(H1A)=Sof(H1B)=Sof(H1C)=
 Sof(C2)=Sof(H2A)=Sof(H2B)=Sof(H2C)=FVAR(1)
8.a Aromatic/amide H refined with riding coordinates:
 C30(H30), C31(H31), C32(H32), C33(H33), C34(H34), C36(H36), C37(H37),
 C38(H38), C39(H39), C40(H40), C46(H46), C45(H45), C44(H44), C43(H43), C42(H42),
  C48(H48), C49(H49), C50(H50), C51(H51), C52(H52), C4(H4), C5(H5), C6(H6),
 C7(H7), C8(H8), C14(H14), C13(H13), C12(H12), C11(H11), C10(H10), C16(H16),
 C17(H17), C18(H18), C19(H19), C20(H20), C26(H26), C25(H25), C24(H24), C23(H23),
  C22(H22)
8.b Fitted hexagon refined as free rotating group:
 C29(C30,C31,C32,C33,C34), C35(C36,C37,C38,C39,C40), C41(C46,C45,C44,C43,C42),
 C47(C48,C49,C50,C51,C52), C3(C4,C5,C6,C7,C8), C9(C14,C13,C12,C11,C10), C15(C16,
 C17,C18,C19,C20), C21(C26,C25,C24,C23,C22)
8.c Idealised Me refined as rotating group:
 C54(H54A,H54B,H54C), C56(H56A,H56B,H56C), C58(H58A,H58B,H58C), C60(H60A,H60B,
 H60C), C27(H27A,H27B,H27C), C28(H28A,H28B,H28C), C1(H1A,H1B,H1C), C51B(H51A,
 H51B,H51C), C2(H2A,H2B,H2C), C52B(H52A,H52B,H52C)
;
_shelx_shelxl_version_number 2014/7
_olex2_submission_special_instructions 'No special instructions were received'
_oxdiff_exptl_absorpt_empirical_details
;
Empirical correction (ABSPACK) includes:
- Absorption correction using spherical harmonics
- Frame scaling
- Detector area scaling
;
_oxdiff_exptl_absorpt_empirical_full_max 1.276
_oxdiff_exptl_absorpt_empirical_full_min 0.911

loop_
_space_group_symop_operation_xyz
'x, y, z'
'-x, -y, z'
'-y, x, z'
'y, -x, z'
'x+1/2, y+1/2, z+1/2'
'-x+1/2, -y+1/2, z+1/2'
'-y+1/2, x+1/2, z+1/2'
'y+1/2, -x+1/2, z+1/2'

loop_
_atom_site_label
_atom_site_type_symbol
_atom_site_fract_x
_atom_site_fract_y
_atom_site_fract_z
_atom_site_U_iso_or_equiv
_atom_site_adp_type
_atom_site_occupancy
_atom_site_site_symmetry_order
_atom_site_calc_flag
_atom_site_refinement_flags_posn
_atom_site_refinement_flags_adp
_atom_site_refinement_flags_occupancy
_atom_site_disorder_assembly
_atom_site_disorder_group
Ag1 Ag 0.50565(2) 0.72185(2) 0.4954(4) 0.0821(3) Uani 1 1 d . . . . .
Ag2 Ag 0.53118(4) 0.78694(4) 0.3968(4) 0.0724(4) Uani 1 1 d . . . . .
Ag3 Ag 0.53138(4) 0.78701(4) 0.5993(4) 0.0701(4) Uani 1 1 d . . . . .
Se4 Se 0.41387(6) 0.77780(5) 0.3622(4) 0.0761(5) Uani 1 1 d D . . . .
Se3 Se 0.41342(6) 0.77768(6) 0.6390(4) 0.0826(6) Uani 1 1 d D . . . .
Se2A Se 0.60579(9) 0.69129(8) 0.3575(4) 0.0525(8) Uani 0.526(3) 1 d D . P A 1
Se1B Se 0.57769(7) 0.64416(5) 0.4985(5) 0.0688(8) Uani 0.474(3) 1 d D . P A 2
Se1A Se 0.60409(10) 0.69189(9) 0.6435(5) 0.0577(9) Uani 0.526(3) 1 d D . P A 1
Se2B Se 0.63448(10) 0.75927(9) 0.4983(5) 0.0721(9) Uani 0.474(3) 1 d D . P A 2
P5 P 0.43747(13) 0.72175(12) 0.5858(5) 0.0748(13) Uani 1 1 d D . . . .
P6 P 0.43819(14) 0.72053(13) 0.4032(6) 0.0859(15) Uani 1 1 d D . . . .
P7 P 0.46465(15) 0.81357(12) 0.4017(5) 0.0737(13) Uani 1 1 d D . . . .
P8 P 0.46485(13) 0.81251(12) 0.5910(5) 0.0625(11) Uani 1 1 d D . . . .
P1 P 0.54847(13) 0.67586(15) 0.5937(5) 0.0856(15) Uani 1 1 d D . . . .
P2 P 0.54955(11) 0.67680(15) 0.4005(5) 0.0876(17) Uani 1 1 d D . . . .
P3 P 0.59511(13) 0.75373(11) 0.3970(5) 0.0677(12) Uani 1 1 d D . . . .
P4 P 0.59474(13) 0.75479(10) 0.5995(5) 0.0606(11) Uani 1 1 d D . . . .
N3 N 0.41062(19) 0.7085(2) 0.4953(7) 0.068(2) Uani 1 1 d D U . . .
N4 N 0.4507(2) 0.8356(2) 0.4972(7) 0.065(2) Uani 1 1 d D U . . .
N1A N 0.5563(5) 0.6471(3) 0.4960(8) 0.052(4) Uiso 0.526(3) 1 d D . P A 1
N2B N 0.5877(4) 0.7071(3) 0.3535(9) 0.019(3) Uiso 0.474(3) 1 d D . P A 2
N2A N 0.6218(3) 0.7572(5) 0.4984(7) 0.037(4) Uiso 0.526(3) 1 d D . P A 1
N1B N 0.5833(6) 0.7082(4) 0.6412(16) 0.117(14) Uiso 0.474(3) 1 d D . P A 2
N5 N 0.5158(3) 0.7589(5) 0.2551(8) 0.139(7) Uani 1 1 d D U . . .
C53 C 0.5092(3) 0.7470(5) 0.1927(8) 0.135(7) Uani 1 1 d D U . . .
C54 C 0.4984(5) 0.7263(7) 0.1122(10) 0.168(10) Uani 1 1 d D U . . .
H54A H 0.4926 0.7452 0.0665 0.252 Uiso 1 1 calc GR . . . .
H54B H 0.4754 0.7102 0.1230 0.252 Uiso 1 1 calc GR . . . .
H54C H 0.5200 0.7097 0.0938 0.252 Uiso 1 1 calc GR . . . .
N6 N 0.5480(3) 0.8323(6) 0.2965(9) 0.183(9) Uani 1 1 d D U . . .
C55 C 0.5494(4) 0.8395(6) 0.2291(9) 0.205(9) Uani 1 1 d D U . . .
C56 C 0.5532(7) 0.8536(11) 0.1389(11) 0.266(14) Uani 1 1 d D U . . .
H56A H 0.5647 0.8332 0.1028 0.399 Uiso 1 1 calc GR . . . .
H56B H 0.5700 0.8766 0.1379 0.399 Uiso 1 1 calc GR . . . .
H56C H 0.5275 0.8604 0.1162 0.399 Uiso 1 1 calc GR . . . .
N7 N 0.5610(2) 0.8483(3) 0.5476(10) 0.106(4) Uani 1 1 d D U . . .
C57 C 0.5708(3) 0.8735(3) 0.5135(11) 0.088(4) Uani 1 1 d D U . . .
C58 C 0.5840(4) 0.9073(4) 0.4623(10) 0.100(5) Uani 1 1 d D U . . .
H58A H 0.5904 0.8989 0.4033 0.150 Uiso 1 1 calc GR . . . .
H58B H 0.6071 0.9186 0.4897 0.150 Uiso 1 1 calc GR . . . .
H58C H 0.5632 0.9268 0.4602 0.150 Uiso 1 1 calc GR . . . .
N8 N 0.5056(4) 0.7467(5) 0.7362(7) 0.098(4) Uani 1 1 d D U . . .
C59 C 0.4969(4) 0.7353(6) 0.7977(7) 0.094(4) Uani 1 1 d D U . . .
C60 C 0.4805(5) 0.7186(6) 0.8781(9) 0.114(6) Uani 1 1 d D U . . .
H60A H 0.4523 0.7219 0.8782 0.170 Uiso 1 1 calc GR . . . .
H60B H 0.4917 0.7319 0.9285 0.170 Uiso 1 1 calc GR . . . .
H60C H 0.4869 0.6908 0.8809 0.170 Uiso 1 1 calc GR . . . .
C29 C 0.4256(3) 0.6867(3) 0.6571(9) 0.097(4) Uani 1 1 d . U . . .
C30 C 0.4292(4) 0.6484(4) 0.6297(9) 0.123(5) Uani 1 1 d G U . . .
H30 H 0.4366 0.6429 0.5716 0.148 Uiso 1 1 calc R . . . .
C31 C 0.4221(4) 0.6181(3) 0.6874(11) 0.128(5) Uani 1 1 d G U . . .
H31 H 0.4246 0.5920 0.6687 0.154 Uiso 1 1 calc R . . . .
C32 C 0.4113(4) 0.6262(4) 0.7724(10) 0.121(5) Uani 1 1 d G U . . .
H32 H 0.4064 0.6056 0.8118 0.145 Uiso 1 1 calc R . . . .
C33 C 0.4076(4) 0.6645(4) 0.7998(8) 0.133(5) Uani 1 1 d G U . . .
H33 H 0.4002 0.6700 0.8579 0.160 Uiso 1 1 calc R . . . .
C34 C 0.4147(4) 0.6947(3) 0.7421(10) 0.119(5) Uani 1 1 d G U . . .
H34 H 0.4122 0.7209 0.7608 0.143 Uiso 1 1 calc R . . . .
C35 C 0.4134(3) 0.6891(3) 0.3160(9) 0.095(4) Uani 1 1 d . U . . .
C36 C 0.4260(3) 0.6508(3) 0.3199(8) 0.081(4) Uani 1 1 d G U . . .
H36 H 0.4436 0.6429 0.3641 0.097 Uiso 1 1 calc R . . . .
C37 C 0.4130(3) 0.6239(2) 0.2591(9) 0.090(4) Uani 1 1 d G U . . .
H37 H 0.4216 0.5978 0.2618 0.108 Uiso 1 1 calc R . . . .
C38 C 0.3873(4) 0.6354(3) 0.1945(8) 0.115(5) Uani 1 1 d G U . . .
H38 H 0.3783 0.6171 0.1529 0.137 Uiso 1 1 calc R . . . .
C39 C 0.3746(4) 0.6738(4) 0.1906(9) 0.130(5) Uani 1 1 d G U . . .
H39 H 0.3571 0.6816 0.1464 0.156 Uiso 1 1 calc R . . . .
C40 C 0.3877(4) 0.7006(3) 0.2514(10) 0.123(5) Uani 1 1 d G U . . .
H40 H 0.3791 0.7268 0.2487 0.147 Uiso 1 1 calc R . . . .
C41 C 0.4618(4) 0.8528(3) 0.3241(7) 0.085(4) Uani 1 1 d . U . . .
C46 C 0.4744(4) 0.8896(3) 0.3488(7) 0.091(4) Uani 1 1 d G U . . .
H46 H 0.4842 0.8938 0.4057 0.109 Uiso 1 1 calc R . . . .
C45 C 0.4727(4) 0.9202(2) 0.2901(9) 0.106(4) Uani 1 1 d G U . . .
H45 H 0.4812 0.9453 0.3070 0.127 Uiso 1 1 calc R . . . .
C44 C 0.4584(5) 0.9141(3) 0.2069(8) 0.125(5) Uani 1 1 d G U . . .
H44 H 0.4572 0.9351 0.1668 0.150 Uiso 1 1 calc R . . . .
C43 C 0.4458(4) 0.8773(4) 0.1823(7) 0.118(5) Uani 1 1 d G U . . .
H43 H 0.4360 0.8732 0.1254 0.142 Uiso 1 1 calc R . . . .
C42 C 0.4475(4) 0.8467(3) 0.2409(8) 0.094(4) Uani 1 1 d G U . . .
H42 H 0.4390 0.8216 0.2241 0.113 Uiso 1 1 calc R . . . .
C47 C 0.4697(4) 0.8516(3) 0.6696(8) 0.096(4) Uani 1 1 d . U . . .
C48 C 0.4635(3) 0.8434(3) 0.7569(8) 0.082(4) Uani 1 1 d G U . . .
H48 H 0.4544 0.8185 0.7739 0.098 Uiso 1 1 calc R . . . .
C49 C 0.4706(3) 0.8718(3) 0.8191(7) 0.092(4) Uani 1 1 d G U . . .
H49 H 0.4663 0.8662 0.8788 0.111 Uiso 1 1 calc R . . . .
C50 C 0.4839(3) 0.9082(3) 0.7942(8) 0.092(4) Uani 1 1 d G U . . .
H50 H 0.4888 0.9276 0.8367 0.110 Uiso 1 1 calc R . . . .
C51 C 0.4902(3) 0.9163(3) 0.7069(8) 0.094(4) Uani 1 1 d G U . . .
H51 H 0.4993 0.9412 0.6899 0.113 Uiso 1 1 calc R . . . .
C52 C 0.4831(4) 0.8880(4) 0.6446(7) 0.096(4) Uani 1 1 d G U . . .
H52 H 0.4874 0.8935 0.5850 0.115 Uiso 1 1 calc R . . . .
C3 C 0.5392(4) 0.6438(4) 0.6842(10) 0.106(5) Uani 1 1 d . U . . .
C4 C 0.5209(4) 0.6090(5) 0.6639(9) 0.125(6) Uani 1 1 d G U . . .
H4 H 0.5167 0.6021 0.6050 0.150 Uiso 1 1 calc R . . . .
C5 C 0.5087(4) 0.5843(4) 0.7299(12) 0.142(6) Uani 1 1 d G U . . .
H5 H 0.4962 0.5605 0.7160 0.171 Uiso 1 1 calc R . . . .
C6 C 0.5149(5) 0.5944(4) 0.8161(10) 0.144(6) Uani 1 1 d G U . . .
H6 H 0.5066 0.5775 0.8612 0.172 Uiso 1 1 calc R . . . .
C7 C 0.5332(5) 0.6292(5) 0.8364(9) 0.132(6) Uani 1 1 d G U . . .
H7 H 0.5375 0.6361 0.8953 0.159 Uiso 1 1 calc R . . . .
C8 C 0.5454(4) 0.6539(4) 0.7704(11) 0.109(5) Uani 1 1 d G U . . .
H8 H 0.5579 0.6777 0.7843 0.131 Uiso 1 1 calc R . . . .
C9 C 0.5326(4) 0.6377(3) 0.3335(10) 0.097(4) Uani 1 1 d . U . . .
C14 C 0.5374(4) 0.6442(3) 0.2451(11) 0.104(5) Uani 1 1 d G U . . .
H14 H 0.5493 0.6675 0.2254 0.125 Uiso 1 1 calc R . . . .
C13 C 0.5247(4) 0.6166(4) 0.1856(8) 0.112(5) Uani 1 1 d G U . . .
H13 H 0.5280 0.6210 0.1252 0.134 Uiso 1 1 calc R . . . .
C12 C 0.5073(4) 0.5826(3) 0.2145(9) 0.114(5) Uani 1 1 d G U . . .
H12 H 0.4986 0.5637 0.1738 0.137 Uiso 1 1 calc R . . . .
C11 C 0.5025(4) 0.5761(3) 0.3028(10) 0.109(5) Uani 1 1 d G U . . .
H11 H 0.4906 0.5528 0.3226 0.131 Uiso 1 1 calc R . . . .
C10 C 0.5152(4) 0.6037(4) 0.3624(8) 0.102(4) Uani 1 1 d G U . . .
H10 H 0.5119 0.5992 0.4228 0.122 Uiso 1 1 calc R . . . .
C15 C 0.6203(5) 0.7809(4) 0.3097(9) 0.106(5) Uani 1 1 d . U . . .
C16 C 0.6162(4) 0.7688(3) 0.2241(10) 0.112(5) Uani 1 1 d G U . . .
H16 H 0.6011 0.7464 0.2111 0.134 Uiso 1 1 calc R . . . .
C17 C 0.6342(5) 0.7893(4) 0.1577(8) 0.125(5) Uani 1 1 d G U . . .
H17 H 0.6314 0.7810 0.0992 0.150 Uiso 1 1 calc R . . . .
C18 C 0.6563(5) 0.8220(4) 0.1768(10) 0.147(6) Uani 1 1 d G U . . .
H18 H 0.6686 0.8360 0.1314 0.176 Uiso 1 1 calc R . . . .
C19 C 0.6605(5) 0.8341(4) 0.2623(11) 0.148(6) Uani 1 1 d G U . . .
H19 H 0.6756 0.8564 0.2754 0.177 Uiso 1 1 calc R . . . .
C20 C 0.6425(5) 0.8136(4) 0.3288(8) 0.127(6) Uani 1 1 d G U . . .
H20 H 0.6453 0.8219 0.3872 0.152 Uiso 1 1 calc R . . . .
C21 C 0.6275(3) 0.7780(3) 0.6731(7) 0.073(3) Uani 1 1 d . U . . .
C26 C 0.6481(4) 0.8104(3) 0.6449(7) 0.081(4) Uani 1 1 d G U . . .
H26 H 0.6470 0.8179 0.5856 0.097 Uiso 1 1 calc R . . . .
C25 C 0.6701(3) 0.8317(3) 0.7035(8) 0.098(4) Uani 1 1 d G U . . .
H25 H 0.6842 0.8539 0.6842 0.117 Uiso 1 1 calc R . . . .
C24 C 0.6716(4) 0.8207(3) 0.7902(8) 0.114(5) Uani 1 1 d G U . . .
H24 H 0.6867 0.8353 0.8302 0.137 Uiso 1 1 calc R . . . .
C23 C 0.6510(4) 0.7884(4) 0.8183(7) 0.108(5) Uani 1 1 d G U . . .
H23 H 0.6520 0.7808 0.8776 0.130 Uiso 1 1 calc R . . . .
C22 C 0.6289(4) 0.7670(3) 0.7598(8) 0.090(4) Uani 1 1 d G U . . .
H22 H 0.6149 0.7449 0.7790 0.108 Uiso 1 1 calc R . . . .
C27 C 0.3688(3) 0.7040(4) 0.4867(13) 0.074(4) Uani 1 1 d D U . . .
H27A H 0.3574 0.6990 0.5439 0.111 Uiso 1 1 calc GR . . . .
H27B H 0.3631 0.6821 0.4480 0.111 Uiso 1 1 calc GR . . . .
H27C H 0.3576 0.7278 0.4625 0.111 Uiso 1 1 calc GR . . . .
C28 C 0.4147(4) 0.8584(4) 0.4867(12) 0.083(4) Uani 1 1 d D U . . .
H28A H 0.4121 0.8666 0.4261 0.124 Uiso 1 1 calc GR . . . .
H28B H 0.4157 0.8814 0.5242 0.124 Uiso 1 1 calc GR . . . .
H28C H 0.3923 0.8423 0.5029 0.124 Uiso 1 1 calc GR . . . .
C1 C 0.5849(4) 0.6157(4) 0.4835(13) 0.040(4) Uiso 0.526(3) 1 d D . P A 1
H1A H 0.6109 0.6251 0.4987 0.059 Uiso 0.526(3) 1 calc GR . P A 1
H1B H 0.5847 0.6073 0.4227 0.059 Uiso 0.526(3) 1 calc GR . P A 1
H1C H 0.5782 0.5936 0.5209 0.059 Uiso 0.526(3) 1 calc GR . P A 1
C51B C 0.6237(6) 0.6912(8) 0.317(2) 0.062(8) Uiso 0.474(3) 1 d D . P A 2
H51A H 0.6420 0.6856 0.3642 0.092 Uiso 0.474(3) 1 calc GR . P A 2
H51B H 0.6353 0.7103 0.2774 0.092 Uiso 0.474(3) 1 calc GR . P A 2
H51C H 0.6180 0.6673 0.2852 0.092 Uiso 0.474(3) 1 calc GR . P A 2
C2 C 0.6625(4) 0.7430(5) 0.497(2) 0.057(4) Uiso 0.526(3) 1 d D . P A 1
H2A H 0.6651 0.7226 0.4535 0.085 Uiso 0.526(3) 1 calc GR . P A 1
H2B H 0.6691 0.7325 0.5546 0.085 Uiso 0.526(3) 1 calc GR . P A 1
H2C H 0.6800 0.7645 0.4835 0.085 Uiso 0.526(3) 1 calc GR . P A 1
C52B C 0.6220(7) 0.6910(6) 0.6488(16) 0.028(5) Uiso 0.474(3) 1 d D . P A 2
H52A H 0.6196 0.6630 0.6596 0.042 Uiso 0.474(3) 1 calc GR . P A 2
H52B H 0.6360 0.7032 0.6971 0.042 Uiso 0.474(3) 1 calc GR . P A 2
H52C H 0.6364 0.6952 0.5948 0.042 Uiso 0.474(3) 1 calc GR . P A 2

loop_
_atom_site_aniso_label
_atom_site_aniso_U_11
_atom_site_aniso_U_22
_atom_site_aniso_U_33
_atom_site_aniso_U_23
_atom_site_aniso_U_13
_atom_site_aniso_U_12
Ag1 0.0615(5) 0.0453(4) 0.1394(9) 0.0117(10) 0.0227(10) -0.0014(3)
Ag2 0.0982(11) 0.0676(9) 0.0514(8) 0.0042(6) 0.0117(7) -0.0091(7)
Ag3 0.0903(10) 0.0651(8) 0.0549(8) -0.0062(6) -0.0096(7) -0.0154(6)
Se4 0.0766(12) 0.0733(12) 0.0784(12) -0.0078(9) -0.0163(9) 0.0059(9)
Se3 0.0736(12) 0.0758(13) 0.0985(15) 0.0063(10) 0.0227(10) 0.0090(9)
Se2A 0.0529(18) 0.0420(14) 0.0626(18) -0.0145(13) 0.0000(14) 0.0036(12)
Se1B 0.0603(14) 0.0380(10) 0.1081(19) 0.007(2) -0.008(3) 0.0032(8)
Se1A 0.0395(16) 0.0659(19) 0.068(2) 0.0133(15) -0.0082(14) -0.0142(14)
Se2B 0.0626(18) 0.0863(18) 0.0674(16) -0.008(3) -0.003(2) -0.0246(15)
P5 0.061(3) 0.051(2) 0.111(4) 0.002(2) -0.026(2) 0.003(2)
P6 0.060(3) 0.060(3) 0.138(5) -0.008(3) -0.009(3) 0.000(2)
P7 0.102(4) 0.048(2) 0.071(3) 0.008(2) 0.003(3) -0.011(2)
P8 0.083(3) 0.061(3) 0.043(2) 0.0030(19) 0.014(2) -0.001(2)
P1 0.065(3) 0.093(4) 0.099(4) 0.022(3) -0.002(3) 0.008(3)
P2 0.044(2) 0.101(4) 0.117(4) -0.048(3) -0.025(3) 0.024(2)
P3 0.083(3) 0.053(2) 0.067(3) -0.009(2) 0.029(2) -0.023(2)
P4 0.081(3) 0.047(2) 0.054(2) 0.0129(19) -0.011(2) -0.0284(19)
N3 0.050(4) 0.064(5) 0.090(6) 0.012(8) 0.021(8) 0.000(3)
N4 0.091(6) 0.045(4) 0.059(5) -0.008(8) 0.002(9) 0.006(4)
N5 0.153(12) 0.201(16) 0.063(9) -0.027(10) -0.023(10) 0.090(12)
C53 0.136(12) 0.199(17) 0.070(10) -0.025(11) -0.030(10) 0.098(12)
C54 0.154(18) 0.25(2) 0.101(15) -0.037(16) -0.056(13) 0.086(18)
N6 0.25(2) 0.150(15) 0.146(19) 0.031(15) 0.079(19) 0.005(14)
C55 0.27(2) 0.183(17) 0.16(2) 0.034(17) 0.07(2) 0.029(15)
C56 0.29(3) 0.26(3) 0.24(3) 0.01(3) 0.06(3) 0.04(3)
N7 0.110(9) 0.052(6) 0.158(11) 0.017(7) 0.008(8) -0.012(6)
C57 0.092(7) 0.051(5) 0.120(11) -0.015(8) 0.009(8) -0.015(5)
C58 0.111(11) 0.090(10) 0.100(12) 0.000(8) -0.012(9) -0.007(9)
N8 0.104(9) 0.127(10) 0.064(8) 0.028(8) -0.002(7) 0.000(8)
C59 0.092(9) 0.133(11) 0.058(8) 0.023(8) 0.009(7) -0.003(9)
C60 0.094(12) 0.153(16) 0.094(12) 0.014(12) 0.030(10) 0.007(11)
C29 0.087(8) 0.091(9) 0.114(10) 0.036(8) -0.036(8) -0.038(7)
C30 0.109(9) 0.117(10) 0.144(11) 0.031(9) -0.031(9) -0.038(9)
C31 0.120(10) 0.117(10) 0.148(12) 0.034(10) -0.027(10) -0.041(9)
C32 0.103(10) 0.119(10) 0.141(11) 0.044(10) -0.024(10) -0.033(9)
C33 0.121(10) 0.130(10) 0.149(11) 0.043(10) -0.025(10) -0.044(10)
C34 0.105(9) 0.112(10) 0.140(11) 0.043(9) -0.025(10) -0.036(8)
C35 0.089(8) 0.071(8) 0.126(10) -0.011(8) -0.024(8) -0.009(7)
C36 0.070(7) 0.059(6) 0.113(9) -0.015(7) 0.006(7) -0.021(5)
C37 0.082(8) 0.076(8) 0.111(10) -0.029(7) -0.002(7) -0.019(7)
C38 0.122(10) 0.107(9) 0.114(10) -0.028(9) -0.014(8) -0.012(8)
C39 0.122(10) 0.125(10) 0.143(11) -0.023(9) -0.034(9) 0.008(9)
C40 0.123(10) 0.109(9) 0.137(11) -0.022(9) -0.044(9) 0.006(8)
C41 0.136(10) 0.057(7) 0.061(7) 0.011(6) -0.006(7) -0.002(7)
C46 0.137(10) 0.061(7) 0.074(8) 0.003(7) -0.009(8) -0.006(7)
C45 0.145(11) 0.081(8) 0.093(9) 0.009(8) -0.012(9) 0.003(8)
C44 0.164(12) 0.094(9) 0.117(10) 0.022(9) -0.017(10) 0.009(9)
C43 0.161(11) 0.095(9) 0.099(9) 0.010(8) -0.023(9) 0.001(9)
C42 0.143(11) 0.060(7) 0.079(8) 0.010(7) -0.021(8) -0.006(7)
C47 0.110(9) 0.088(9) 0.089(9) -0.012(8) -0.002(8) -0.007(8)
C48 0.103(8) 0.067(7) 0.075(8) -0.013(6) 0.018(7) 0.005(6)
C49 0.109(9) 0.091(8) 0.076(8) -0.019(7) 0.007(7) 0.008(7)
C50 0.100(8) 0.087(8) 0.087(8) -0.020(7) 0.000(7) 0.017(7)
C51 0.090(8) 0.098(9) 0.094(9) -0.017(8) -0.005(7) -0.007(7)
C52 0.107(9) 0.096(9) 0.085(9) -0.016(8) -0.005(8) -0.011(8)
C3 0.089(9) 0.112(10) 0.116(10) 0.036(9) 0.049(9) 0.037(8)
C4 0.112(11) 0.126(11) 0.137(11) 0.032(10) 0.056(9) 0.035(9)
C5 0.142(12) 0.133(11) 0.151(12) 0.031(11) 0.056(11) 0.027(10)
C6 0.149(12) 0.131(11) 0.150(12) 0.015(11) 0.065(11) 0.008(10)
C7 0.143(12) 0.121(11) 0.133(12) 0.020(10) 0.048(10) 0.001(10)
C8 0.108(10) 0.102(9) 0.118(11) 0.028(9) 0.045(9) 0.020(8)
C9 0.074(8) 0.104(9) 0.112(9) -0.027(8) -0.025(8) 0.012(7)
C14 0.080(8) 0.110(10) 0.122(10) -0.020(9) -0.016(8) 0.015(8)
C13 0.092(9) 0.123(10) 0.122(10) -0.015(9) -0.033(8) -0.004(8)
C12 0.099(9) 0.113(10) 0.131(11) -0.020(10) -0.023(9) 0.003(8)
C11 0.095(9) 0.098(9) 0.133(10) -0.020(9) -0.041(9) -0.006(7)
C10 0.077(8) 0.104(9) 0.124(10) -0.022(8) -0.037(8) -0.009(7)
C15 0.122(11) 0.100(10) 0.095(9) 0.007(8) 0.038(9) -0.034(9)
C16 0.135(11) 0.106(10) 0.095(10) 0.004(8) 0.049(9) -0.020(9)
C17 0.151(12) 0.125(11) 0.100(10) 0.008(9) 0.039(9) -0.029(9)
C18 0.165(13) 0.151(12) 0.125(11) 0.007(10) 0.040(11) -0.038(10)
C19 0.163(13) 0.137(11) 0.142(12) -0.011(10) 0.032(11) -0.056(10)
C20 0.151(12) 0.105(10) 0.125(11) 0.005(9) 0.021(10) -0.058(9)
C21 0.095(8) 0.058(7) 0.067(7) 0.008(6) -0.012(7) -0.028(6)
C26 0.088(8) 0.078(7) 0.075(7) 0.005(6) -0.022(6) -0.031(6)
C25 0.107(9) 0.091(8) 0.096(8) -0.009(7) -0.023(8) -0.045(7)
C24 0.123(10) 0.114(9) 0.105(9) -0.001(8) -0.025(9) -0.045(8)
C23 0.128(10) 0.108(9) 0.089(9) 0.013(8) -0.035(8) -0.032(8)
C22 0.112(9) 0.079(8) 0.080(8) 0.007(7) -0.031(7) -0.025(7)
C27 0.049(5) 0.103(8) 0.071(10) -0.005(9) 0.000(7) 0.001(5)
C28 0.110(9) 0.076(7) 0.064(10) -0.012(8) 0.015(9) 0.019(6)

loop_
_atom_type_symbol
_atom_type_description
_atom_type_scat_dispersion_real
_atom_type_scat_dispersion_imag
_atom_type_scat_source
C C 0.0033 0.0016 'International Tables Vol C Tables 4.2.6.8 and 6.1.1.4'
H H 0.0000 0.0000 'International Tables Vol C Tables 4.2.6.8 and 6.1.1.4'
Ag Ag -0.8971 1.1015 'International Tables Vol C Tables 4.2.6.8 and 6.1.1.4'
N N 0.0061 0.0033 'International Tables Vol C Tables 4.2.6.8 and 6.1.1.4'
P P 0.1023 0.0942 'International Tables Vol C Tables 4.2.6.8 and 6.1.1.4'
Se Se -0.0929 2.2259 'International Tables Vol C Tables 4.2.6.8 and 6.1.1.4'

loop_
_geom_angle_atom_site_label_1
_geom_angle_atom_site_label_2
_geom_angle_atom_site_label_3
_geom_angle
Ag2 Ag1 Ag3 65.85(3)
P5 Ag1 Ag2 122.62(10)
P5 Ag1 Ag3 88.96(11)
P6 Ag1 Ag2 89.89(13)
P6 Ag1 Ag3 124.23(11)
P6 Ag1 P5 62.14(11)
P1 Ag1 Ag2 127.29(12)
P1 Ag1 Ag3 88.65(13)
P1 Ag1 P5 100.74(16)
P1 Ag1 P6 139.93(15)
P2 Ag1 Ag2 89.43(14)
P2 Ag1 Ag3 126.34(10)
P2 Ag1 P5 141.46(14)
P2 Ag1 P6 101.04(17)
P2 Ag1 P1 69.04(11)
Ag1 Ag2 Ag3 57.82(5)
P7 Ag2 Ag1 89.40(11)
P7 Ag2 Ag3 88.34(12)
P7 Ag2 P3 174.07(15)
P3 Ag2 Ag1 84.86(11)
P3 Ag2 Ag3 89.84(12)
N5 Ag2 Ag1 95.7(5)
N5 Ag2 Ag3 153.4(5)
N5 Ag2 P7 88.45(18)
N5 Ag2 P3 90.65(18)
N6 Ag2 Ag1 169.4(6)
N6 Ag2 Ag3 132.8(6)
N6 Ag2 P7 90.1(3)
N6 Ag2 P3 95.2(2)
N6 Ag2 N5 73.6(7)
Ag1 Ag3 Ag2 56.33(5)
P8 Ag3 Ag1 87.86(11)
P8 Ag3 Ag2 86.91(11)
P8 Ag3 N7 93.6(2)
P8 Ag3 N8 85.2(3)
P4 Ag3 Ag1 85.54(10)
P4 Ag3 Ag2 90.16(11)
P4 Ag3 P8 173.34(15)
P4 Ag3 N7 91.16(19)
P4 Ag3 N8 93.4(3)
N7 Ag3 Ag1 127.5(4)
N7 Ag3 Ag2 71.3(4)
N7 Ag3 N8 146.3(5)
N8 Ag3 Ag1 86.2(4)
N8 Ag3 Ag2 141.9(4)
P7 Se4 P6 96.7(2)
P5 Se3 P8 92.66(19)
P2 Se2A P3 89.5(2)
P1 Se1B P2 90.19(15)
P1 Se1A P4 90.7(2)
P3 Se2B P4 97.33(16)
Se3 P5 Ag1 120.08(19)
N3 P5 Ag1 92.8(3)
N3 P5 Se3 108.8(3)
C29 P5 Ag1 122.9(5)
C29 P5 Se3 106.6(6)
C29 P5 N3 101.9(6)
Se4 P6 Ag1 116.9(2)
N3 P6 Ag1 92.5(3)
N3 P6 Se4 103.5(4)
N3 P6 C35 101.1(6)
C35 P6 Ag1 138.7(4)
C35 P6 Se4 97.6(4)
Se4 P7 Ag2 121.0(2)
N4 P7 Ag2 116.6(4)
N4 P7 Se4 105.0(4)
N4 P7 C41 102.8(5)
C41 P7 Ag2 107.9(5)
C41 P7 Se4 101.0(4)
Se3 P8 Ag3 121.55(18)
N4 P8 Ag3 118.2(3)
N4 P8 Se3 107.4(4)
N4 P8 C47 104.2(5)
C47 P8 Ag3 98.2(5)
C47 P8 Se3 104.2(4)
Se1B P1 Ag1 100.3(2)
Se1A P1 Ag1 123.5(2)
N1A P1 Ag1 86.2(4)
N1A P1 Se1A 107.8(6)
N1B P1 Ag1 103.6(6)
N1B P1 Se1B 106.9(10)
N1B P1 C3 100.5(9)
C3 P1 Ag1 135.3(5)
C3 P1 Se1B 108.0(5)
C3 P1 Se1A 92.2(6)
C3 P1 N1A 109.4(7)
Se2A P2 Ag1 124.6(2)
Se1B P2 Ag1 100.4(2)
N1A P2 Ag1 87.4(4)
N1A P2 Se2A 105.8(5)
N2B P2 Ag1 107.4(4)
N2B P2 Se1B 104.9(5)
C9 P2 Ag1 125.4(5)
C9 P2 Se2A 107.1(5)
C9 P2 Se1B 99.3(5)
C9 P2 N1A 95.0(7)
C9 P2 N2B 115.6(6)
Se2A P3 Ag2 125.6(2)
Se2B P3 Ag2 122.5(2)
N2B P3 Ag2 107.0(5)
N2B P3 Se2B 117.7(5)
N2B P3 C15 104.6(6)
N2A P3 Ag2 114.8(5)
N2A P3 Se2A 102.3(6)
N2A P3 C15 110.8(7)
C15 P3 Ag2 100.5(6)
C15 P3 Se2A 102.0(5)
C15 P3 Se2B 101.2(5)
Se1A P4 Ag3 123.63(18)
Se2B P4 Ag3 123.5(2)
N2A P4 Ag3 115.8(5)
N2A P4 Se1A 103.0(6)
N1B P4 Ag3 102.2(8)
N1B P4 Se2B 119.1(10)
N1B P4 C21 108.4(7)
C21 P4 Ag3 111.1(5)
C21 P4 Se1A 98.4(4)
C21 P4 Se2B 91.6(4)
C21 P4 N2A 101.6(6)
P5 N3 P6 107.4(4)
C27 N3 P5 129.0(10)
C27 N3 P6 119.1(10)
P8 N4 P7 115.8(4)
C28 N4 P7 112.0(9)
C28 N4 P8 125.1(9)
P2 N1A P1 110.3(5)
C1 N1A P1 127.2(11)
C1 N1A P2 113.2(10)
P3 N2B P2 118.3(7)
C51B N2B P2 123.2(14)
C51B N2B P3 111.3(13)
P4 N2A P3 118.4(6)
C2 N2A P3 116.5(16)
C2 N2A P4 118.5(16)
P4 N1B P1 124.2(10)
C52B N1B P1 113.0(17)
C52B N1B P4 101.1(13)
C53 N5 Ag2 179.3(18)
N5 C53 C54 173.0(16)
C53 C54 H54A 109.5
C53 C54 H54B 109.5
C53 C54 H54C 109.5
H54A C54 H54B 109.5
H54A C54 H54C 109.5
H54B C54 H54C 109.5
C55 N6 Ag2 146.2(19)
N6 C55 C56 173.6(18)
C55 C56 H56A 109.5
C55 C56 H56B 109.5
C55 C56 H56C 109.5
H56A C56 H56B 109.5
H56A C56 H56C 109.5
H56B C56 H56C 109.5
C57 N7 Ag3 168.5(14)
N7 C57 C58 177.3(18)
C57 C58 H58A 109.5
C57 C58 H58B 109.5
C57 C58 H58C 109.5
H58A C58 H58B 109.5
H58A C58 H58C 109.5
H58B C58 H58C 109.5
C59 N8 Ag3 169.2(15)
N8 C59 C60 173.5(15)
C59 C60 H60A 109.5
C59 C60 H60B 109.5
C59 C60 H60C 109.5
H60A C60 H60B 109.5
H60A C60 H60C 109.5
H60B C60 H60C 109.5
C30 C29 P5 117.4(9)
C30 C29 C34 120.0
C34 C29 P5 122.5(9)
C29 C30 H30 120.0
C31 C30 C29 120.0
C31 C30 H30 120.0
C30 C31 H31 120.0
C30 C31 C32 120.0
C32 C31 H31 120.0
C31 C32 H32 120.0
C33 C32 C31 120.0
C33 C32 H32 120.0
C32 C33 H33 120.0
C32 C33 C34 120.0
C34 C33 H33 120.0
C29 C34 H34 120.0
C33 C34 C29 120.0
C33 C34 H34 120.0
C36 C35 P6 111.4(6)
C36 C35 C40 120.0
C40 C35 P6 128.5(6)
C35 C36 H36 120.0
C37 C36 C35 120.0
C37 C36 H36 120.0
C36 C37 H37 120.0
C38 C37 C36 120.0
C38 C37 H37 120.0
C37 C38 H38 120.0
C37 C38 C39 120.0
C39 C38 H38 120.0
C38 C39 H39 120.0
C40 C39 C38 120.0
C40 C39 H39 120.0
C35 C40 H40 120.0
C39 C40 C35 120.0
C39 C40 H40 120.0
C46 C41 P7 118.9(6)
C46 C41 C42 120.0
C42 C41 P7 121.1(6)
C41 C46 H46 120.0
C45 C46 C41 120.0
C45 C46 H46 120.0
C46 C45 H45 120.0
C46 C45 C44 120.0
C44 C45 H45 120.0
C45 C44 H44 120.0
C43 C44 C45 120.0
C43 C44 H44 120.0
C44 C43 H43 120.0
C44 C43 C42 120.0
C42 C43 H43 120.0
C41 C42 H42 120.0
C43 C42 C41 120.0
C43 C42 H42 120.0
C48 C47 P8 118.8(7)
C48 C47 C52 120.0
C52 C47 P8 120.9(7)
C47 C48 H48 120.0
C47 C48 C49 120.0
C49 C48 H48 120.0
C48 C49 H49 120.0
C50 C49 C48 120.0
C50 C49 H49 120.0
C49 C50 H50 120.0
C49 C50 C51 120.0
C51 C50 H50 120.0
C50 C51 H51 120.0
C52 C51 C50 120.0
C52 C51 H51 120.0
C47 C52 H52 120.0
C51 C52 C47 120.0
C51 C52 H52 120.0
C4 C3 P1 115.6(10)
C4 C3 C8 120.0
C8 C3 P1 124.0(10)
C3 C4 H4 120.0
C3 C4 C5 120.0
C5 C4 H4 120.0
C4 C5 H5 120.0
C6 C5 C4 120.0
C6 C5 H5 120.0
C5 C6 H6 120.0
C5 C6 C7 120.0
C7 C6 H6 120.0
C6 C7 H7 120.0
C8 C7 C6 120.0
C8 C7 H7 120.0
C3 C8 H8 120.0
C7 C8 C3 120.0
C7 C8 H8 120.0
C14 C9 P2 114.0(9)
C14 C9 C10 120.0
C10 C9 P2 126.0(9)
C9 C14 H14 120.0
C13 C14 C9 120.0
C13 C14 H14 120.0
C14 C13 H13 120.0
C12 C13 C14 120.0
C12 C13 H13 120.0
C13 C12 H12 120.0
C11 C12 C13 120.0
C11 C12 H12 120.0
C12 C11 H11 120.0
C12 C11 C10 120.0
C10 C11 H11 120.0
C9 C10 H10 120.0
C11 C10 C9 120.0
C11 C10 H10 120.0
C16 C15 P3 119.3(8)
C16 C15 C20 120.0
C20 C15 P3 120.7(8)
C15 C16 H16 120.0
C17 C16 C15 120.0
C17 C16 H16 120.0
C16 C17 H17 120.0
C18 C17 C16 120.0
C18 C17 H17 120.0
C17 C18 H18 120.0
C19 C18 C17 120.0
C19 C18 H18 120.0
C18 C19 H19 120.0
C18 C19 C20 120.0
C20 C19 H19 120.0
C15 C20 H20 120.0
C19 C20 C15 120.0
C19 C20 H20 120.0
C26 C21 P4 118.8(6)
C26 C21 C22 120.0
C22 C21 P4 120.7(6)
C21 C26 H26 120.0
C25 C26 C21 120.0
C25 C26 H26 120.0
C26 C25 H25 120.0
C26 C25 C24 120.0
C24 C25 H25 120.0
C25 C24 H24 120.0
C25 C24 C23 120.0
C23 C24 H24 120.0
C24 C23 H23 120.0
C22 C23 C24 120.0
C22 C23 H23 120.0
C21 C22 H22 120.0
C23 C22 C21 120.0
C23 C22 H22 120.0
N3 C27 H27A 109.5
N3 C27 H27B 109.5
N3 C27 H27C 109.5
H27A C27 H27B 109.5
H27A C27 H27C 109.5
H27B C27 H27C 109.5
N4 C28 H28A 109.5
N4 C28 H28B 109.5
N4 C28 H28C 109.5
H28A C28 H28B 109.5
H28A C28 H28C 109.5
H28B C28 H28C 109.5
N1A C1 H1A 109.5
N1A C1 H1B 109.5
N1A C1 H1C 109.5
H1A C1 H1B 109.5
H1A C1 H1C 109.5
H1B C1 H1C 109.5
N2B C51B H51A 109.5
N2B C51B H51B 109.5
N2B C51B H51C 109.5
H51A C51B H51B 109.5
H51A C51B H51C 109.5
H51B C51B H51C 109.5
N2A C2 H2A 109.5
N2A C2 H2B 109.5
N2A C2 H2C 109.5
H2A C2 H2B 109.5
H2A C2 H2C 109.5
H2B C2 H2C 109.5
N1B C52B H52A 109.5
N1B C52B H52B 109.5
N1B C52B H52C 109.5
H52A C52B H52B 109.5
H52A C52B H52C 109.5
H52B C52B H52C 109.5

loop_
_geom_bond_atom_site_label_1
_geom_bond_atom_site_label_2
_geom_bond_distance
Ag1 Ag2 2.8460(18)
Ag1 Ag3 2.8944(19)
Ag1 P5 2.729(5)
Ag1 P6 2.723(5)
Ag1 P1 2.641(5)
Ag1 P2 2.612(5)
Ag2 Ag3 3.1204(11)
Ag2 P7 2.468(5)
Ag2 P3 2.480(5)
Ag2 N5 2.445(13)
Ag2 N6 2.271(17)
Ag3 P8 2.456(5)
Ag3 P4 2.447(5)
Ag3 N7 2.474(10)
Ag3 N8 2.676(12)
Se4 P6 2.233(5)
Se4 P7 2.223(5)
Se3 P5 2.250(4)
Se3 P8 2.262(4)
Se2A P2 2.107(5)
Se2A P3 2.264(4)
Se1B P1 2.087(6)
Se1B P2 2.117(6)
Se1A P1 2.135(5)
Se1A P4 2.292(4)
Se2B P3 2.077(6)
Se2B P4 2.079(5)
P5 N3 1.733(8)
P5 C29 1.684(10)
P6 N3 1.757(8)
P6 C35 1.925(10)
P7 N4 1.724(8)
P7 C41 1.807(9)
P8 N4 1.719(8)
P8 C47 1.817(9)
P1 N1A 1.822(9)
P1 N1B 1.792(11)
P1 C3 1.806(12)
P2 N1A 1.806(9)
P2 N2B 1.826(8)
P2 C9 1.793(10)
P3 N2B 1.759(8)
P3 N2A 1.817(9)
P3 C15 1.855(10)
P4 N2A 1.816(9)
P4 N1B 1.772(11)
P4 C21 1.787(9)
N3 C27 1.456(10)
N4 C28 1.477(11)
N1A C1 1.477(12)
N2B C51B 1.466(13)
N2A C2 1.483(12)
N1B C52B 1.465(13)
N5 C53 1.069(9)
C53 C54 1.479(12)
C54 H54A 0.9800
C54 H54B 0.9800
C54 H54C 0.9800
N6 C55 1.069(9)
C55 C56 1.479(12)
C56 H56A 0.9800
C56 H56B 0.9800
C56 H56C 0.9800
N7 C57 1.068(9)
C57 C58 1.478(12)
C58 H58A 0.9800
C58 H58B 0.9800
C58 H58C 0.9800
N8 C59 1.069(9)
C59 C60 1.479(12)
C60 H60A 0.9800
C60 H60B 0.9800
C60 H60C 0.9800
C29 C30 1.3900
C29 C34 1.3900
C30 H30 0.9500
C30 C31 1.3900
C31 H31 0.9500
C31 C32 1.3900
C32 H32 0.9500
C32 C33 1.3900
C33 H33 0.9500
C33 C34 1.3900
C34 H34 0.9500
C35 C36 1.3900
C35 C40 1.3900
C36 H36 0.9500
C36 C37 1.3900
C37 H37 0.9500
C37 C38 1.3900
C38 H38 0.9500
C38 C39 1.3900
C39 H39 0.9500
C39 C40 1.3900
C40 H40 0.9500
C41 C46 1.3900
C41 C42 1.3900
C46 H46 0.9500
C46 C45 1.3900
C45 H45 0.9500
C45 C44 1.3900
C44 H44 0.9500
C44 C43 1.3900
C43 H43 0.9500
C43 C42 1.3900
C42 H42 0.9500
C47 C48 1.3900
C47 C52 1.3900
C48 H48 0.9500
C48 C49 1.3900
C49 H49 0.9500
C49 C50 1.3900
C50 H50 0.9500
C50 C51 1.3900
C51 H51 0.9500
C51 C52 1.3900
C52 H52 0.9500
C3 C4 1.3900
C3 C8 1.3900
C4 H4 0.9500
C4 C5 1.3900
C5 H5 0.9500
C5 C6 1.3900
C6 H6 0.9500
C6 C7 1.3900
C7 H7 0.9500
C7 C8 1.3900
C8 H8 0.9500
C9 C14 1.3900
C9 C10 1.3900
C14 H14 0.9500
C14 C13 1.3900
C13 H13 0.9500
C13 C12 1.3900
C12 H12 0.9500
C12 C11 1.3900
C11 H11 0.9500
C11 C10 1.3900
C10 H10 0.9500
C15 C16 1.3900
C15 C20 1.3900
C16 H16 0.9500
C16 C17 1.3900
C17 H17 0.9500
C17 C18 1.3900
C18 H18 0.9500
C18 C19 1.3900
C19 H19 0.9500
C19 C20 1.3900
C20 H20 0.9500
C21 C26 1.3900
C21 C22 1.3900
C26 H26 0.9500
C26 C25 1.3900
C25 H25 0.9500
C25 C24 1.3900
C24 H24 0.9500
C24 C23 1.3900
C23 H23 0.9500
C23 C22 1.3900
C22 H22 0.9500
C27 H27A 0.9800
C27 H27B 0.9800
C27 H27C 0.9800
C28 H28A 0.9800
C28 H28B 0.9800
C28 H28C 0.9800
C1 H1A 0.9800
C1 H1B 0.9800
C1 H1C 0.9800
C51B H51A 0.9800
C51B H51B 0.9800
C51B H51C 0.9800
C2 H2A 0.9800
C2 H2B 0.9800
C2 H2C 0.9800
C52B H52A 0.9800
C52B H52B 0.9800
C52B H52C 0.9800

loop_
_geom_torsion_atom_site_label_1
_geom_torsion_atom_site_label_2
_geom_torsion_atom_site_label_3
_geom_torsion_atom_site_label_4
_geom_torsion
Ag1 P5 N3 P6 -20.7(4)
Ag1 P5 N3 C27 -176.2(9)
Ag1 P5 C29 C30 -49.7(8)
Ag1 P5 C29 C34 126.3(7)
Ag1 P6 N3 P5 20.7(4)
Ag1 P6 N3 C27 179.1(8)
Ag1 P1 N1A P2 24.0(7)
Ag1 P1 N1A C1 167.9(13)
Ag1 P1 N1B P4 -19(2)
Ag1 P1 N1B C52B -142.0(15)
Ag1 P1 C3 C4 74.2(10)
Ag1 P1 C3 C8 -98.6(10)
Ag1 P2 N1A P1 -24.2(7)
Ag1 P2 N1A C1 -173.5(11)
Ag1 P2 N2B P3 14.6(10)
Ag1 P2 N2B C51B 162.2(17)
Ag1 P2 C9 C14 112.6(7)
Ag1 P2 C9 C10 -65.9(9)
Ag2 P7 N4 P8 -41.4(6)
Ag2 P7 N4 C28 166.4(7)
Ag2 P7 C41 C46 -83.7(8)
Ag2 P7 C41 C42 96.0(8)
Ag2 P3 N2B P2 -52.5(9)
Ag2 P3 N2B C51B 156.2(15)
Ag2 P3 N2A P4 37.7(12)
Ag2 P3 N2A C2 -171.1(11)
Ag2 P3 C15 C16 -87.1(9)
Ag2 P3 C15 C20 91.4(8)
Ag3 P8 N4 P7 43.2(6)
Ag3 P8 N4 C28 -168.8(8)
Ag3 P8 C47 C48 -86.9(7)
Ag3 P8 C47 C52 87.0(6)
Ag3 P4 N2A P3 -37.5(12)
Ag3 P4 N2A C2 171.9(12)
Ag3 P4 N1B P1 58(2)
Ag3 P4 N1B C52B -174.6(14)
Ag3 P4 C21 C26 -84.2(7)
Ag3 P4 C21 C22 88.1(7)
Se4 P6 N3 P5 -97.7(4)
Se4 P6 N3 C27 60.7(8)
Se4 P7 N4 P8 95.5(5)
Se4 P7 N4 C28 -56.6(8)
Se4 P7 C41 C46 148.3(7)
Se4 P7 C41 C42 -31.9(9)
Se3 P5 N3 P6 102.5(4)
Se3 P5 N3 C27 -53.1(10)
Se3 P5 C29 C30 165.6(5)
Se3 P5 C29 C34 -18.5(8)
Se3 P8 N4 P7 -99.0(5)
Se3 P8 N4 C28 49.0(10)
Se3 P8 C47 C48 38.7(8)
Se3 P8 C47 C52 -147.4(6)
Se2A P2 N1A P1 101.1(8)
Se2A P2 N1A C1 -48.3(12)
Se2A P2 C9 C14 -48.8(7)
Se2A P2 C9 C10 132.7(7)
Se2A P3 N2A P4 -101.3(9)
Se2A P3 N2A C2 49.8(13)
Se2A P3 C15 C16 42.9(10)
Se2A P3 C15 C20 -138.5(8)
Se1B P1 N1B P4 86.2(19)
Se1B P1 N1B C52B -36.5(18)
Se1B P1 C3 C4 -52.4(7)
Se1B P1 C3 C8 134.9(7)
Se1B P2 N2B P3 -91.7(9)
Se1B P2 N2B C51B 56.0(18)
Se1B P2 C9 C14 -137.5(6)
Se1B P2 C9 C10 44.1(8)
Se1A P1 N1A P2 -100.1(8)
Se1A P1 N1A C1 43.9(14)
Se1A P1 C3 C4 -140.4(6)
Se1A P1 C3 C8 46.9(8)
Se1A P4 N2A P3 100.5(9)
Se1A P4 N2A C2 -50.1(14)
Se1A P4 C21 C26 144.7(6)
Se1A P4 C21 C22 -43.0(8)
Se2B P3 N2B P2 90.2(9)
Se2B P3 N2B C51B -61.1(16)
Se2B P3 C15 C16 146.4(8)
Se2B P3 C15 C20 -35.0(9)
Se2B P4 N1B P1 -82.5(19)
Se2B P4 N1B C52B 45.3(17)
Se2B P4 C21 C26 42.8(7)
Se2B P4 C21 C22 -144.8(7)
P5 C29 C30 C31 176.1(9)
P5 C29 C34 C33 -175.9(9)
P6 C35 C36 C37 -176.6(9)
P6 C35 C40 C39 176.0(10)
P7 C41 C46 C45 179.7(11)
P7 C41 C42 C43 -179.7(11)
P8 C47 C48 C49 173.9(10)
P8 C47 C52 C51 -173.8(10)
P1 C3 C4 C5 -173.0(9)
P1 C3 C8 C7 172.4(10)
P2 C9 C14 C13 -178.6(9)
P2 C9 C10 C11 178.4(10)
P3 C15 C16 C17 178.6(12)
P3 C15 C20 C19 -178.5(13)
P4 C21 C26 C25 172.4(10)
P4 C21 C22 C23 -172.2(10)
N3 P5 C29 C30 51.6(7)
N3 P5 C29 C34 -132.4(7)
N4 P7 C41 C46 40.0(9)
N4 P7 C41 C42 -140.2(8)
N4 P8 C47 C48 151.1(7)
N4 P8 C47 C52 -35.0(8)
N1A P1 C3 C4 -30.7(9)
N1A P1 C3 C8 156.6(9)
N1A P2 C9 C14 -157.1(7)
N1A P2 C9 C10 24.5(9)
N2B P2 C9 C14 -25.9(9)
N2B P2 C9 C10 155.6(8)
N2B P3 C15 C16 23.6(11)
N2B P3 C15 C20 -157.8(9)
N2A P3 C15 C16 151.1(9)
N2A P3 C15 C20 -30.3(11)
N2A P4 C21 C26 39.5(9)
N2A P4 C21 C22 -148.2(9)
N1B P1 C3 C4 -164.1(11)
N1B P1 C3 C8 23.2(13)
N1B P4 C21 C26 164.2(11)
N1B P4 C21 C22 -23.4(13)
C29 P5 N3 P6 -145.2(6)
C29 P5 N3 C27 59.3(11)
C29 C30 C31 C32 0.0
C30 C29 C34 C33 0.0
C30 C31 C32 C33 0.0
C31 C32 C33 C34 0.0
C32 C33 C34 C29 0.0
C34 C29 C30 C31 0.0
C35 P6 N3 P5 161.5(5)
C35 P6 N3 C27 -40.1(9)
C35 C36 C37 C38 0.0
C36 C35 C40 C39 0.0
C36 C37 C38 C39 0.0
C37 C38 C39 C40 0.0
C38 C39 C40 C35 0.0
C40 C35 C36 C37 0.0
C41 P7 N4 P8 -159.2(6)
C41 P7 N4 C28 48.7(9)
C41 C46 C45 C44 0.0
C46 C41 C42 C43 0.0
C46 C45 C44 C43 0.0
C45 C44 C43 C42 0.0
C44 C43 C42 C41 0.0
C42 C41 C46 C45 0.0
C47 P8 N4 P7 150.9(6)
C47 P8 N4 C28 -61.1(11)
C47 C48 C49 C50 0.0
C48 C47 C52 C51 0.0
C48 C49 C50 C51 0.0
C49 C50 C51 C52 0.0
C50 C51 C52 C47 0.0
C52 C47 C48 C49 0.0
C3 P1 N1A P2 161.0(8)
C3 P1 N1A C1 -55.0(15)
C3 P1 N1B P4 -161.3(17)
C3 P1 N1B C52B 76.0(18)
C3 C4 C5 C6 0.0
C4 C3 C8 C7 0.0
C4 C5 C6 C7 0.0
C5 C6 C7 C8 0.0
C6 C7 C8 C3 0.0
C8 C3 C4 C5 0.0
C9 P2 N1A P1 -149.6(9)
C9 P2 N1A C1 61.1(12)
C9 P2 N2B P3 160.1(8)
C9 P2 N2B C51B -52.2(19)
C9 C14 C13 C12 0.0
C14 C9 C10 C11 0.0
C14 C13 C12 C11 0.0
C13 C12 C11 C10 0.0
C12 C11 C10 C9 0.0
C10 C9 C14 C13 0.0
C15 P3 N2B P2 -158.5(9)
C15 P3 N2B C51B 50.2(17)
C15 P3 N2A P4 150.7(9)
C15 P3 N2A C2 -58.2(15)
C15 C16 C17 C18 0.0
C16 C15 C20 C19 0.0
C16 C17 C18 C19 0.0
C17 C18 C19 C20 0.0
C18 C19 C20 C15 0.0
C20 C15 C16 C17 0.0
C21 P4 N2A P3 -158.0(9)
C21 P4 N2A C2 51.5(15)
C21 P4 N1B P1 174.9(16)
C21 P4 N1B C52B -57.3(19)
C21 C26 C25 C24 0.0
C26 C21 C22 C23 0.0
C26 C25 C24 C23 0.0
C25 C24 C23 C22 0.0
C24 C23 C22 C21 0.0
C22 C21 C26 C25 0.0

loop_
_twin_individual_id
_twin_individual_mass_fraction_refined
1 0.60(2)
2 0.40(2)
